data_3000252
loop_
_publ_author_name
'Auer, Henry'
'Yang, Fangshun'
'Playford, Helen Y.'
'Hansen, Thomas C.'
'Franz, Alexandra'
'Kohlmann, Holger'

_publ_section_title
;
 Covalent Si--H Bonds in the Zintl Phase Hydride CaSiH1+x (x &#x2264; 1/3)
;
_journal_issue 9
_journal_name_full Inorganics
_journal_page_first 106
_journal_paper_doi 10.3390/inorganics7090106
_journal_volume 7
_journal_year 2019
_chemical_formula_sum 'Ca D0.17 Si'
_chemical_formula_weight 68.51
_space_group_IT_number 63
_space_group_name_Hall '-C 2c 2'
_space_group_name_H-M_alt 'C m c m'
_symmetry_cell_setting orthorhombic
_symmetry_space_group_name_Hall '-C 2c 2'
_symmetry_space_group_name_H-M 'C m c m'
_cell_angle_alpha 90
_cell_angle_beta 90
_cell_angle_gamma 90
_cell_formula_units_Z 4
_cell_length_a 4.5184(5)
_cell_length_b 11.0248(10)
_cell_length_c 3.9012(3)
_cell_measurement_temperature 537
_cell_volume 194.34(3)
_computing_structure_refinement TOPAS
_diffrn_ambient_temperature 537
_diffrn_measurement_device_type
;
   'D20'
;
_diffrn_radiation_monochromator 'Ge 115'
_diffrn_radiation_type neutron
_diffrn_radiation_wavelength 1.86829
_diffrn_source 'nuclear reactor'
_diffrn_source_type D20
_exptl_crystal_density_diffrn 2.342
_pd_char_colour grey
_pd_instr_location 'D20 diffractometer, ILL, Grenoble, France'
_pd_meas_2theta_range_inc 0.02
_pd_meas_2theta_range_max 140
_pd_meas_2theta_range_min 5
_pd_proc_2theta_range_inc 0.02
_pd_proc_2theta_range_max 122
_pd_proc_2theta_range_min 8
_pd_proc_ls_prof_R_factor 4.81
_pd_proc_ls_prof_wR_expected 2.67
_pd_proc_ls_prof_wR_factor 6.35
_pd_proc_wavelength 1.86829
_pd_spec_mounting 'sapphire single crystal cell'
_pd_spec_shape cylinder
_pd_spec_size_axial 10
_pd_spec_size_equat 6
_refine_ls_goodness_of_fit_all 2.38
_refine_ls_number_parameters 26
_refine_ls_number_reflns 58
_refine_ls_number_restraints 0
_refine_ls_R_I_factor 5.71
_refine_ls_shift/su_max 0.05
_cod_data_source_file CaSiD0.168_ILL.cif
_cod_data_source_block CaSiD0.168
_cod_depositor_comments 'Releasing structure 3000252 into public domain as published material.'
_cod_original_sg_symbol_H-M Cmcm
_cod_original_formula_sum 'Ca D0.17 Si1'
_cod_database_code 3000252

loop_
_symmetry_equiv_pos_as_xyz
'x, y, z '
'-x, -y, z+1/2 '
'-x, y, -z+1/2 '
'-x, y, z '
'x, -y, -z '
'x, -y, z+1/2 '
'x, y, -z+1/2 '
'-x, -y, -z '
'x+1/2, y+1/2, z '
'-x+1/2, -y+1/2, z+1/2 '
'-x+1/2, y+1/2, -z+1/2 '
'-x+1/2, y+1/2, z '
'x+1/2, -y+1/2, -z '
'x+1/2, -y+1/2, z+1/2 '
'x+1/2, y+1/2, -z+1/2 '
'-x+1/2, -y+1/2, -z '

loop_
_atom_site_label
_atom_site_type_symbol
_atom_site_symmetry_multiplicity
_atom_site_fract_x
_atom_site_fract_y
_atom_site_fract_z
_atom_site_occupancy
_atom_site_B_iso_or_equiv
Ca1 Ca 4 0 0.3570(4) 0.25 1 3.00(10)
Si1 Si 4 0 0.0703(5) 0.25 1 3.00(10)
D D 4 0.5 0.2548(16) 0.25 0.168(6) 3.00(10)

loop_
_atom_type_symbol
_atom_type_scat_length_neutron
_atom_type_scat_source
Ca 0.470 V.F._Sears_Neutron_News_3_26_(1992)
Si 0.41491 V.F._Sears_Neutron_News_3_26_(1992)
D 0.667 V.F._Sears_Neutron_News_3_26_(1992)

loop_
_geom_angle_atom_site_label_1
_geom_angle_atom_site_label_2
_geom_angle_atom_site_label_3
_geom_angle
_geom_angle_site_symmetry_1
_geom_angle_site_symmetry_2
_geom_angle_site_symmetry_3
D Ca1 D 115.4(7) 10_554 1_555 10_555
D Ca1 D 76.21(10) 1_555 1_555 10_554
D Ca1 D 76.21(10) 1_555 1_555 10_555
D Ca1 D 127.0(7) 1_455 1_555 1_555
D Ca1 D 76.21(10) 1_455 1_555 10_554
D Ca1 D 76.21(10) 1_455 1_555 10_555
Si1 Ca1 D 57.4(2) 10_455 1_555 1_455
Si1 Ca1 D 140.34(8) 10_455 1_555 1_555
Si1 Ca1 D 132.23(10) 10_455 1_555 10_554
Si1 Ca1 D 66.7(2) 10_455 1_555 10_555
Si1 Ca1 Si1 150.0(3) 10_554 1_555 10_455
Si1 Ca1 D 140.34(8) 10_554 1_555 1_455
Si1 Ca1 D 57.4(2) 10_554 1_555 1_555
Si1 Ca1 D 66.7(2) 10_554 1_555 10_554
Si1 Ca1 D 132.23(10) 10_554 1_555 10_555
Si1 Ca1 Si1 93.95(7) 10_454 1_555 10_554
Si1 Ca1 Si1 78.27(5) 10_454 1_555 10_455
Si1 Ca1 D 57.4(2) 10_454 1_555 1_455
Si1 Ca1 D 140.34(8) 10_454 1_555 1_555
Si1 Ca1 D 66.7(2) 10_454 1_555 10_554
Si1 Ca1 D 132.23(10) 10_454 1_555 10_555
Si1 Ca1 Si1 150.0(3) 10_555 1_555 10_454
Si1 Ca1 Si1 78.27(5) 10_555 1_555 10_554
Si1 Ca1 Si1 93.95(7) 10_555 1_555 10_455
Si1 Ca1 D 140.34(8) 10_555 1_555 1_455
Si1 Ca1 D 57.4(2) 10_555 1_555 1_555
Si1 Ca1 D 132.23(10) 10_555 1_555 10_554
Si1 Ca1 D 66.7(2) 10_555 1_555 10_555
Si1 Ca1 Si1 105.02(13) 1_555 1_555 10_555
Si1 Ca1 Si1 105.02(13) 1_555 1_555 10_454
Si1 Ca1 Si1 105.02(13) 1_555 1_555 10_554
Si1 Ca1 Si1 105.02(13) 1_555 1_555 10_455
Si1 Ca1 D 63.5(4) 1_555 1_555 1_455
Si1 Ca1 D 63.5(4) 1_555 1_555 1_555
Si1 Ca1 D 57.7(4) 1_555 1_555 10_554
Si1 Ca1 D 57.7(4) 1_555 1_555 10_555
Si1 Si1 Si1 103.0(4) 2_554 1_555 2_555
D Si1 Si1 83.2(3) 10_554 1_555 2_554
D Si1 Si1 173.8(4) 10_554 1_555 2_555
D Si1 D 90.7(5) 10_555 1_555 10_554
D Si1 Si1 173.8(4) 10_555 1_555 2_554
D Si1 Si1 83.2(3) 10_555 1_555 2_555
D Si1 D 61.95(9) 1_455 1_555 10_555
D Si1 D 61.95(9) 1_455 1_555 10_554
D Si1 Si1 114.61(13) 1_455 1_555 2_554
D Si1 Si1 114.61(13) 1_455 1_555 2_555
D Si1 D 96.0(5) 1_555 1_555 1_455
D Si1 D 61.95(9) 1_555 1_555 10_555
D Si1 D 61.95(9) 1_555 1_555 10_554
D Si1 Si1 114.61(13) 1_555 1_555 2_554
D Si1 Si1 114.61(13) 1_555 1_555 2_555
Ca1 Si1 D 111.7(2) 10_455 1_555 1_555
Ca1 Si1 D 44.21(13) 10_455 1_555 1_455
Ca1 Si1 D 50.86(11) 10_455 1_555 10_555
Ca1 Si1 D 105.5(2) 10_455 1_555 10_554
Ca1 Si1 Si1 130.95(13) 10_455 1_555 2_554
Ca1 Si1 Si1 70.57(8) 10_455 1_555 2_555
Ca1 Si1 Ca1 150.0(3) 10_554 1_555 10_455
Ca1 Si1 D 44.21(13) 10_554 1_555 1_555
Ca1 Si1 D 111.7(2) 10_554 1_555 1_455
Ca1 Si1 D 105.5(2) 10_554 1_555 10_555
Ca1 Si1 D 50.86(11) 10_554 1_555 10_554
Ca1 Si1 Si1 70.57(8) 10_554 1_555 2_554
Ca1 Si1 Si1 130.95(13) 10_554 1_555 2_555
Ca1 Si1 Ca1 93.95(7) 10_454 1_555 10_554
Ca1 Si1 Ca1 78.27(5) 10_454 1_555 10_455
Ca1 Si1 D 111.7(2) 10_454 1_555 1_555
Ca1 Si1 D 44.21(13) 10_454 1_555 1_455
Ca1 Si1 D 105.5(2) 10_454 1_555 10_555
Ca1 Si1 D 50.86(11) 10_454 1_555 10_554
Ca1 Si1 Si1 70.57(8) 10_454 1_555 2_554
Ca1 Si1 Si1 130.95(13) 10_454 1_555 2_555
Ca1 Si1 Ca1 150.0(3) 10_555 1_555 10_454
Ca1 Si1 Ca1 78.27(5) 10_555 1_555 10_554
Ca1 Si1 Ca1 93.95(7) 10_555 1_555 10_455
Ca1 Si1 D 44.21(13) 10_555 1_555 1_555
Ca1 Si1 D 111.7(2) 10_555 1_555 1_455
Ca1 Si1 D 50.86(11) 10_555 1_555 10_555
Ca1 Si1 D 105.5(2) 10_555 1_555 10_554
Ca1 Si1 Si1 130.95(13) 10_555 1_555 2_554
Ca1 Si1 Si1 70.57(8) 10_555 1_555 2_555
Ca1 Si1 Ca1 74.98(13) 1_555 1_555 10_555
Ca1 Si1 Ca1 74.98(13) 1_555 1_555 10_454
Ca1 Si1 Ca1 74.98(13) 1_555 1_555 10_554
Ca1 Si1 Ca1 74.98(13) 1_555 1_555 10_455
Ca1 Si1 D 48.0(2) 1_555 1_555 1_555
Ca1 Si1 D 48.0(2) 1_555 1_555 1_455
Ca1 Si1 D 45.3(3) 1_555 1_555 10_555
Ca1 Si1 D 45.3(3) 1_555 1_555 10_554
Ca1 Si1 Si1 128.49(18) 1_555 1_555 2_554
Ca1 Si1 Si1 128.49(18) 1_555 1_555 2_555
Ca1 D Ca1 115.4(7) 10_554 1_555 10_555
Ca1 D Ca1 103.79(10) 1_555 1_555 10_554
Ca1 D Ca1 103.79(10) 1_555 1_555 10_555
Ca1 D Ca1 127.0(7) 1_655 1_555 1_555
Ca1 D Ca1 103.79(10) 1_655 1_555 10_554
Ca1 D Ca1 103.79(10) 1_655 1_555 10_555
Si1 D Ca1 71.7(3) 10_554 1_555 1_655
Si1 D Ca1 71.7(3) 10_554 1_555 1_555
Si1 D Ca1 76.95(16) 10_554 1_555 10_554
Si1 D Ca1 167.6(6) 10_554 1_555 10_555
Si1 D Si1 90.7(5) 10_555 1_555 10_554
Si1 D Ca1 71.7(3) 10_555 1_555 1_655
Si1 D Ca1 71.7(3) 10_555 1_555 1_555
Si1 D Ca1 167.6(6) 10_555 1_555 10_554
Si1 D Ca1 76.95(16) 10_555 1_555 10_555
D D Si1 119.3(6) 10_654 1_555 10_555
D D Si1 63.9(4) 10_654 1_555 10_554
D D Ca1 48.6(2) 10_654 1_555 1_655
D D Ca1 133.8(5) 10_654 1_555 1_555
D D Ca1 55.2(3) 10_654 1_555 10_554
D D Ca1 122.2(6) 10_654 1_555 10_555
D D D 175.9(13) 10_555 1_555 10_654
D D Si1 63.9(4) 10_555 1_555 10_555
D D Si1 119.3(6) 10_555 1_555 10_554
D D Ca1 133.8(5) 10_555 1_555 1_655
D D Ca1 48.6(2) 10_555 1_555 1_555
D D Ca1 122.2(6) 10_555 1_555 10_554
D D Ca1 55.2(3) 10_555 1_555 10_555
D D D 98.30(10) 10_655 1_555 10_555
D D D 81.55(8) 10_655 1_555 10_654
D D Si1 63.9(4) 10_655 1_555 10_555
D D Si1 119.3(6) 10_655 1_555 10_554
D D Ca1 48.6(2) 10_655 1_555 1_655
D D Ca1 133.8(5) 10_655 1_555 1_555
D D Ca1 122.2(6) 10_655 1_555 10_554
D D Ca1 55.2(3) 10_655 1_555 10_555
D D D 175.9(13) 10_554 1_555 10_655
D D D 81.55(8) 10_554 1_555 10_555
D D D 98.30(10) 10_554 1_555 10_654
D D Si1 119.3(6) 10_554 1_555 10_555
D D Si1 63.9(4) 10_554 1_555 10_554
D D Ca1 133.8(5) 10_554 1_555 1_655
D D Ca1 48.6(2) 10_554 1_555 1_555
D D Ca1 55.2(3) 10_554 1_555 10_554
D D Ca1 122.2(6) 10_554 1_555 10_555
Si1 D D 122.6(7) 1_655 1_555 10_554
Si1 D D 54.1(4) 1_655 1_555 10_655
Si1 D D 122.6(7) 1_655 1_555 10_555
Si1 D D 54.1(4) 1_655 1_555 10_654
Si1 D Si1 118.05(9) 1_655 1_555 10_555
Si1 D Si1 118.05(9) 1_655 1_555 10_554
Si1 D Ca1 68.50(17) 1_655 1_555 1_655
Si1 D Ca1 164.5(6) 1_655 1_555 1_555
Si1 D Ca1 69.1(3) 1_655 1_555 10_554
Si1 D Ca1 69.1(3) 1_655 1_555 10_555
Si1 D Si1 96.0(5) 1_555 1_555 1_655
Si1 D D 54.1(4) 1_555 1_555 10_554
Si1 D D 122.6(7) 1_555 1_555 10_655
Si1 D D 54.1(4) 1_555 1_555 10_555
Si1 D D 122.6(7) 1_555 1_555 10_654
Si1 D Si1 118.05(9) 1_555 1_555 10_555
Si1 D Si1 118.05(9) 1_555 1_555 10_554
Si1 D Ca1 164.5(6) 1_555 1_555 1_655
Si1 D Ca1 68.50(17) 1_555 1_555 1_555
Si1 D Ca1 69.1(3) 1_555 1_555 10_554
Si1 D Ca1 69.1(3) 1_555 1_555 10_555

loop_
_geom_bond_atom_site_label_1
_geom_bond_atom_site_label_2
_geom_bond_distance
_geom_bond_site_symmetry_1
_geom_bond_site_symmetry_2
Ca1 D 2.307(10) 1_555 10_555
Ca1 D 2.307(10) 1_555 10_554
Ca1 D 2.525(8) 1_555 1_555
Ca1 D 2.525(8) 1_555 1_455
Ca1 Si1 3.0904(18) 1_555 10_455
Ca1 Si1 3.0904(18) 1_555 10_554
Ca1 Si1 3.0904(18) 1_555 10_454
Ca1 Si1 3.0904(18) 1_555 10_555
Ca1 Si1 3.160(7) 1_555 1_555
Si1 Si1 2.492(7) 1_555 2_555
Si1 Si1 2.492(7) 1_555 2_554
Si1 D 2.743(12) 1_555 10_554
Si1 D 2.743(12) 1_555 10_555
Si1 D 3.040(12) 1_555 1_455
Si1 D 3.040(12) 1_555 1_555
Si1 Ca1 3.0904(18) 1_555 10_455
Si1 Ca1 3.0904(18) 1_555 10_554
Si1 Ca1 3.0904(18) 1_555 10_454
Si1 Ca1 3.0904(18) 1_555 10_555
Si1 Ca1 3.160(7) 1_555 1_555
D Ca1 2.307(10) 1_555 10_555
D Ca1 2.307(10) 1_555 10_554
D Ca1 2.525(8) 1_555 1_555
D Ca1 2.525(8) 1_555 1_655
D Si1 2.743(12) 1_555 10_554
D Si1 2.743(12) 1_555 10_555
D D 2.987(2) 1_555 10_654
D D 2.987(2) 1_555 10_555
D D 2.987(2) 1_555 10_655
D D 2.987(2) 1_555 10_554
D Si1 3.040(12) 1_555 1_655
D Si1 3.040(12) 1_555 1_555
